data_2219747
loop_
_publ_author_name
'Zheng, Li-Mei'
'Wei, Xian'
'Peng, Xiao-Rong'
'Zeng, Jin-Ping'
'Zhang, Yun-Qian'

_publ_section_title
;
 4-[3-(4-Nitrophenoxy)propoxy]aniline
;
_journal_coeditor_code AT2638
_journal_issue 11
_journal_name_full 'Acta Crystallographica Section E'
_journal_page_first o2110
_journal_paper_doi 10.1107/S1600536808032406
_journal_volume 64
_journal_year 2008
_chemical_formula_iupac 'C15 H16 N2 O4'
_chemical_formula_moiety 'C15 H16 N2 O4'
_chemical_formula_sum 'C15 H16 N2 O4'
_chemical_formula_weight 288.30
_chemical_name_systematic
;
4-[3-(4-Nitrophenoxy)propoxy]aniline
;
_space_group_IT_number 56
_symmetry_cell_setting orthorhombic
_symmetry_space_group_name_Hall '-P 2ab 2ac'
_symmetry_space_group_name_H-M 'P c c n'
_atom_sites_solution_hydrogens geom
_atom_sites_solution_primary direct
_atom_sites_solution_secondary difmap
_audit_creation_method SHELXL-97
_cell_angle_alpha 90.00
_cell_angle_beta 90.00
_cell_angle_gamma 90.00
_cell_formula_units_Z 8
_cell_length_a 10.808(8)
_cell_length_b 34.79(3)
_cell_length_c 7.596(6)
_cell_measurement_reflns_used 2509
_cell_measurement_temperature 298(2)
_cell_measurement_theta_max 25.00
_cell_measurement_theta_min 1.97
_cell_volume 2856(4)
_computing_cell_refinement 'SAINT (Bruker, 2005)'
_computing_data_collection 'APEX2 (Bruker, 2005)'
_computing_data_reduction 'SAINT (Bruker, 2005)'
_computing_molecular_graphics 'ORTEP-3 for Windows (Farrugia, 1997)'
_computing_publication_material 'WinGX (Farrugia, 1999)'
_computing_structure_refinement 'SHELXL97 (Sheldrick, 2008)'
_computing_structure_solution 'SHELXS97 (Sheldrick, 2008)'
_diffrn_ambient_temperature 298(2)
_diffrn_measured_fraction_theta_full 0.998
_diffrn_measured_fraction_theta_max 0.998
_diffrn_measurement_device_type 'Bruker APEXII CCD area-detector'
_diffrn_measurement_method '\f and \w'
_diffrn_radiation_monochromator graphite
_diffrn_radiation_source 'fine-focus sealed tube'
_diffrn_radiation_type MoK\a
_diffrn_radiation_wavelength 0.71073
_diffrn_reflns_av_R_equivalents 0.0647
_diffrn_reflns_av_sigmaI/netI 0.0423
_diffrn_reflns_limit_h_max 12
_diffrn_reflns_limit_h_min -12
_diffrn_reflns_limit_k_max 41
_diffrn_reflns_limit_k_min -37
_diffrn_reflns_limit_l_max 9
_diffrn_reflns_limit_l_min -8
_diffrn_reflns_number 17736
_diffrn_reflns_theta_full 25.00
_diffrn_reflns_theta_max 25.00
_diffrn_reflns_theta_min 1.97
_diffrn_standards_number 0
_exptl_absorpt_coefficient_mu 0.098
_exptl_absorpt_correction_T_max 0.9844
_exptl_absorpt_correction_T_min 0.9777
_exptl_absorpt_correction_type multi-scan
_exptl_absorpt_process_details '(SADABS; Bruker, 2005)'
_exptl_crystal_colour brown
_exptl_crystal_density_diffrn 1.341
_exptl_crystal_density_method 'not measured'
_exptl_crystal_description prism
_exptl_crystal_F_000 1216
_exptl_crystal_size_max 0.23
_exptl_crystal_size_mid 0.19
_exptl_crystal_size_min 0.16
_refine_diff_density_max 0.245
_refine_diff_density_min -0.161
_refine_ls_extinction_method none
_refine_ls_goodness_of_fit_ref 1.048
_refine_ls_hydrogen_treatment constr
_refine_ls_matrix_type full
_refine_ls_number_parameters 190
_refine_ls_number_reflns 2509
_refine_ls_number_restraints 0
_refine_ls_restrained_S_all 1.048
_refine_ls_R_factor_all 0.0885
_refine_ls_R_factor_gt 0.0464
_refine_ls_shift/su_max 0.001
_refine_ls_shift/su_mean 0.000
_refine_ls_structure_factor_coef Fsqd
_refine_ls_weighting_details 'calc w=1/[\s^2^(Fo^2^)+(0.0596P)^2^] where P=(Fo^2^+2Fc^2^)/3'
_refine_ls_weighting_scheme calc
_refine_ls_wR_factor_gt 0.1123
_refine_ls_wR_factor_ref 0.1258
_reflns_number_gt 1554
_reflns_number_total 2509
_reflns_threshold_expression I>2\s(I)
_cod_data_source_file at2638.cif
_cod_data_source_block I
_cod_original_cell_volume 2857(4)
_cod_database_code 2219747

loop_
_symmetry_equiv_pos_as_xyz
'x, y, z'
'-x+1/2, -y+1/2, z'
'x+1/2, -y, -z+1/2'
'-x, y+1/2, -z+1/2'
'-x, -y, -z'
'x-1/2, y-1/2, -z'
'-x-1/2, y, z-1/2'
'x, -y-1/2, z-1/2'

loop_
_atom_site_type_symbol
_atom_site_label
_atom_site_fract_x
_atom_site_fract_y
_atom_site_fract_z
_atom_site_U_iso_or_equiv
_atom_site_adp_type
_atom_site_calc_flag
_atom_site_refinement_flags
_atom_site_occupancy
C C1 0.3694(2) 0.52612(6) 0.2758(3) 0.0531(6) Uani d . 1
C C2 0.4692(2) 0.54418(6) 0.1976(3) 0.0587(6) Uani d . 1
H H2 0.5427 0.5308 0.1793 0.070 Uiso calc R 1
C C3 0.2592(2) 0.54512(6) 0.3021(3) 0.0575(6) Uani d . 1
H H3 0.1926 0.5326 0.3541 0.069 Uiso calc R 1
C C4 0.4590(2) 0.58237(6) 0.1467(3) 0.0528(6) Uani d . 1
H H4 0.5259 0.5949 0.0950 0.063 Uiso calc R 1
C C5 0.2486(2) 0.58278(6) 0.2507(3) 0.0556(6) Uani d . 1
H H5 0.1743 0.5957 0.2676 0.067 Uiso calc R 1
C C6 0.3483(2) 0.60180(6) 0.1735(3) 0.0468(5) Uani d . 1
C C7 0.4269(2) 0.66196(6) 0.0598(3) 0.0540(6) Uani d . 1
H H7A 0.4487 0.6531 -0.0571 0.065 Uiso calc R 1
H H7B 0.4994 0.6600 0.1346 0.065 Uiso calc R 1
C C8 0.3816(2) 0.70308(6) 0.0527(3) 0.0577(6) Uani d . 1
H H8A 0.3102 0.7046 -0.0244 0.069 Uiso calc R 1
H H8B 0.3558 0.7110 0.1695 0.069 Uiso calc R 1
C C9 0.4804(2) 0.73000(5) -0.0131(3) 0.0539(6) Uani d . 1
H H9A 0.5580 0.7249 0.0468 0.065 Uiso calc R 1
H H9B 0.4929 0.7264 -0.1384 0.065 Uiso calc R 1
C C10 0.5238(2) 0.79809(6) -0.0124(3) 0.0459(5) Uani d . 1
C C11 0.6378(2) 0.79332(6) -0.0955(3) 0.0507(6) Uani d . 1
H H11 0.6630 0.7690 -0.1311 0.061 Uiso calc R 1
C C12 0.4878(2) 0.83474(6) 0.0389(3) 0.0493(6) Uani d . 1
H H12 0.4117 0.8383 0.0935 0.059 Uiso calc R 1
C C13 0.7136(2) 0.82491(6) -0.1252(3) 0.0534(6) Uani d . 1
H H13 0.7894 0.8214 -0.1808 0.064 Uiso calc R 1
C C14 0.5645(2) 0.86604(6) 0.0094(3) 0.0512(6) Uani d . 1
H H14 0.5393 0.8903 0.0455 0.061 Uiso calc R 1
C C15 0.6788(2) 0.86171(6) -0.0736(3) 0.0487(5) Uani d . 1
N N1 0.3792(2) 0.48636(6) 0.3322(3) 0.0763(7) Uani d . 1
N N2 0.75855(17) 0.89324(5) -0.0993(3) 0.0694(6) Uani d . 1
H H2A 0.8298 0.8898 -0.1474 0.083 Uiso calc R 1
H H2B 0.7361 0.9159 -0.0669 0.083 Uiso calc R 1
O O1 0.29183(19) 0.47143(5) 0.4107(3) 0.1127(8) Uani d . 1
O O2 0.4737(2) 0.46834(5) 0.3007(4) 0.1200(9) Uani d . 1
O O3 0.32733(13) 0.63919(4) 0.1305(2) 0.0590(4) Uani d . 1
O O4 0.44110(13) 0.76862(4) 0.0214(2) 0.0570(4) Uani d . 1

loop_
_atom_site_aniso_label
_atom_site_aniso_U_11
_atom_site_aniso_U_22
_atom_site_aniso_U_33
_atom_site_aniso_U_12
_atom_site_aniso_U_13
_atom_site_aniso_U_23
C1 0.0549(15) 0.0357(14) 0.0687(15) 0.0006(11) -0.0019(12) 0.0067(11)
C2 0.0491(15) 0.0477(15) 0.0793(17) 0.0004(12) 0.0011(12) 0.0025(12)
C3 0.0561(16) 0.0499(15) 0.0664(15) -0.0045(12) 0.0055(12) 0.0072(12)
C4 0.0490(14) 0.0455(14) 0.0640(15) -0.0046(11) -0.0003(11) 0.0053(11)
C5 0.0505(15) 0.0487(15) 0.0677(15) 0.0011(12) 0.0070(12) 0.0050(12)
C6 0.0545(14) 0.0361(13) 0.0496(13) -0.0013(11) -0.0073(11) 0.0021(10)
C7 0.0594(15) 0.0428(14) 0.0598(14) -0.0065(11) -0.0049(12) 0.0052(10)
C8 0.0602(15) 0.0445(14) 0.0684(15) -0.0038(11) -0.0088(12) 0.0069(11)
C9 0.0666(16) 0.0383(13) 0.0566(14) 0.0025(11) -0.0009(11) 0.0040(10)
C10 0.0493(14) 0.0380(13) 0.0504(12) 0.0008(11) -0.0028(10) 0.0031(10)
C11 0.0524(14) 0.0404(13) 0.0594(14) 0.0082(11) 0.0000(12) -0.0023(10)
C12 0.0513(14) 0.0453(14) 0.0514(13) 0.0054(11) 0.0031(10) -0.0005(10)
C13 0.0493(14) 0.0524(15) 0.0584(14) 0.0026(11) 0.0019(11) 0.0001(11)
C14 0.0615(15) 0.0391(13) 0.0530(14) 0.0025(11) -0.0022(12) -0.0065(10)
C15 0.0500(14) 0.0465(14) 0.0495(12) -0.0027(11) -0.0038(11) 0.0005(10)
N1 0.0723(17) 0.0485(15) 0.1081(18) 0.0008(12) 0.0043(14) 0.0138(12)
N2 0.0672(13) 0.0544(13) 0.0867(15) -0.0160(11) 0.0080(11) -0.0116(11)
O1 0.0956(16) 0.0661(13) 0.176(2) -0.0062(11) 0.0244(15) 0.0501(13)
O2 0.0921(15) 0.0634(14) 0.205(3) 0.0244(12) 0.0344(16) 0.0389(14)
O3 0.0557(9) 0.0410(9) 0.0805(11) -0.0021(7) -0.0004(8) 0.0110(8)
O4 0.0583(10) 0.0381(9) 0.0745(11) 0.0006(8) 0.0061(8) 0.0040(7)

loop_
_atom_type_symbol
_atom_type_description
_atom_type_scat_dispersion_real
_atom_type_scat_dispersion_imag
_atom_type_scat_source
C C 0.0033 0.0016 'International Tables Vol C Tables 4.2.6.8 and 6.1.1.4'
H H 0.0000 0.0000 'International Tables Vol C Tables 4.2.6.8 and 6.1.1.4'
N N 0.0061 0.0033 'International Tables Vol C Tables 4.2.6.8 and 6.1.1.4'
O O 0.0106 0.0060 'International Tables Vol C Tables 4.2.6.8 and 6.1.1.4'

loop_
_geom_angle_atom_site_label_1
_geom_angle_atom_site_label_2
_geom_angle_atom_site_label_3
_geom_angle
C3 C1 C2 121.3(2)
C3 C1 N1 118.6(2)
C2 C1 N1 120.1(2)
C1 C2 C4 119.5(2)
C1 C2 H2 120.2
C4 C2 H2 120.2
C5 C3 C1 119.3(2)
C5 C3 H3 120.4
C1 C3 H3 120.4
C2 C4 C6 119.6(2)
C2 C4 H4 120.2
C6 C4 H4 120.2
C3 C5 C6 120.6(2)
C3 C5 H5 119.7
C6 C5 H5 119.7
O3 C6 C4 124.99(19)
O3 C6 C5 115.26(19)
C4 C6 C5 119.8(2)
O3 C7 C8 106.95(18)
O3 C7 H7A 110.3
C8 C7 H7A 110.3
O3 C7 H7B 110.3
C8 C7 H7B 110.3
H7A C7 H7B 108.6
C9 C8 C7 111.73(19)
C9 C8 H8A 109.3
C7 C8 H8A 109.3
C9 C8 H8B 109.3
C7 C8 H8B 109.3
H8A C8 H8B 107.9
O4 C9 C8 108.19(18)
O4 C9 H9A 110.1
C8 C9 H9A 110.1
O4 C9 H9B 110.1
C8 C9 H9B 110.1
H9A C9 H9B 108.4
O4 C10 C12 116.53(19)
O4 C10 C11 124.51(19)
C12 C10 C11 119.0(2)
C13 C11 C10 120.0(2)
C13 C11 H11 120.0
C10 C11 H11 120.0
C14 C12 C10 120.5(2)
C14 C12 H12 119.7
C10 C12 H12 119.7
C11 C13 C15 121.5(2)
C11 C13 H13 119.3
C15 C13 H13 119.3
C12 C14 C15 121.17(19)
C12 C14 H14 119.4
C15 C14 H14 119.4
C13 C15 C14 117.81(19)
C13 C15 N2 120.8(2)
C14 C15 N2 121.4(2)
O2 N1 O1 121.3(2)
O2 N1 C1 119.5(2)
O1 N1 C1 119.2(2)
C15 N2 H2A 120.0
C15 N2 H2B 120.0
H2A N2 H2B 120.0
C6 O3 C7 119.42(17)
C10 O4 C9 117.95(17)

loop_
_geom_bond_atom_site_label_1
_geom_bond_atom_site_label_2
_geom_bond_distance
C1 C3 1.377(3)
C1 C2 1.383(3)
C1 N1 1.453(3)
C2 C4 1.388(3)
C2 H2 0.9300
C3 C5 1.372(3)
C3 H3 0.9300
C4 C6 1.390(3)
C4 H4 0.9300
C5 C6 1.394(3)
C5 H5 0.9300
C6 O3 1.361(3)
C7 O3 1.440(2)
C7 C8 1.513(3)
C7 H7A 0.9700
C7 H7B 0.9700
C8 C9 1.506(3)
C8 H8A 0.9700
C8 H8B 0.9700
C9 O4 1.433(2)
C9 H9A 0.9700
C9 H9B 0.9700
C10 O4 1.385(2)
C10 C12 1.389(3)
C10 C11 1.393(3)
C11 C13 1.390(3)
C11 H11 0.9300
C12 C14 1.387(3)
C12 H12 0.9300
C13 C15 1.391(3)
C13 H13 0.9300
C14 C15 1.394(3)
C14 H14 0.9300
C15 N2 1.409(3)
N1 O2 1.221(2)
N1 O1 1.232(3)
N2 H2A 0.8600
N2 H2B 0.8600

loop_
_geom_hbond_atom_site_label_D
_geom_hbond_atom_site_label_H
_geom_hbond_atom_site_label_A
_geom_hbond_site_symmetry_A
_geom_hbond_distance_DH
_geom_hbond_distance_HA
_geom_hbond_distance_DA
_geom_hbond_angle_DHA
N2 H2B O1 4_655 0.86 2.29 3.123(3) 163.6
C3 H3 Cg1 7_654 0.93 3.07 3.513(4) 111.3
C7 H7B Cg2 8_554 0.97 2.71 3.567(4) 148.1
C13 H13 Cg2 7_555 0.93 3.01 3.757(4) 138.5

loop_
_geom_torsion_atom_site_label_1
_geom_torsion_atom_site_label_2
_geom_torsion_atom_site_label_3
_geom_torsion_atom_site_label_4
_geom_torsion
C3 C1 C2 C4 0.9(3)
N1 C1 C2 C4 -179.1(2)
C2 C1 C3 C5 -0.4(4)
N1 C1 C3 C5 179.5(2)
C1 C2 C4 C6 -0.6(3)
C1 C3 C5 C6 -0.3(3)
C2 C4 C6 O3 179.49(19)
C2 C4 C6 C5 -0.1(3)
C3 C5 C6 O3 -179.1(2)
C3 C5 C6 C4 0.6(3)
O3 C7 C8 C9 177.80(17)
C7 C8 C9 O4 -167.07(17)
O4 C10 C11 C13 179.26(19)
C12 C10 C11 C13 0.3(3)
O4 C10 C12 C14 -179.64(18)
C11 C10 C12 C14 -0.6(3)
C10 C11 C13 C15 0.0(3)
C10 C12 C14 C15 0.6(3)
C11 C13 C15 C14 0.0(3)
C11 C13 C15 N2 177.85(19)
C12 C14 C15 C13 -0.3(3)
C12 C14 C15 N2 -178.14(19)
C3 C1 N1 O2 175.7(2)
C2 C1 N1 O2 -4.4(4)
C3 C1 N1 O1 -4.1(4)
C2 C1 N1 O1 175.8(2)
C4 C6 O3 C7 -3.4(3)
C5 C6 O3 C7 176.24(18)
C8 C7 O3 C6 -171.25(17)
C12 C10 O4 C9 -173.68(17)
C11 C10 O4 C9 7.3(3)
C8 C9 O4 C10 173.62(17)

loop_
_cod_related_entry_id
_cod_related_entry_database
_cod_related_entry_code
1 ChemSpider 24740916
